data_2230661
loop_
_publ_author_name
'Ashfaq, Muhammad'
'Iram, Samina'
'Akkurt, Mehmet'
'Khan, Islam Ullah'
'Mustafa, Ghulam'
'Sharif, Shahzad'

_publ_section_title
;
 4-[(4-Methylbenzenesulfonamido)methyl]cyclohexanecarboxylic acid
;
_journal_coeditor_code HB5893
_journal_issue 7
_journal_name_full 'Acta Crystallographica Section E'
_journal_page_first o1563
_journal_paper_doi 10.1107/S1600536811020083
_journal_volume 67
_journal_year 2011
_chemical_formula_iupac 'C15 H21 N O4 S'
_chemical_formula_moiety 'C15 H21 N O4 S'
_chemical_formula_sum 'C15 H21 N O4 S'
_chemical_formula_weight 311.40
_chemical_name_systematic
;
4-[(4-Methylbenzenesulfonamido)methyl]cyclohexanecarboxylic acid
;
_space_group_IT_number 2
_symmetry_cell_setting triclinic
_symmetry_space_group_name_Hall '-P 1'
_symmetry_space_group_name_H-M 'P -1'
_atom_sites_solution_hydrogens geom
_atom_sites_solution_primary direct
_atom_sites_solution_secondary difmap
_cell_angle_alpha 98.947(3)
_cell_angle_beta 90.001(4)
_cell_angle_gamma 104.880(3)
_cell_formula_units_Z 4
_cell_length_a 6.0655(5)
_cell_length_b 10.3999(9)
_cell_length_c 26.468(2)
_cell_measurement_reflns_used 2057
_cell_measurement_temperature 296(2)
_cell_measurement_theta_max 21.46
_cell_measurement_theta_min 2.77
_cell_volume 1592.6(2)
_computing_cell_refinement 'SAINT (Bruker, 2007)'
_computing_data_collection 'APEX2 (Bruker, 2007)'
_computing_data_reduction 'SAINT (Bruker, 2007)'
_computing_molecular_graphics 'PLATON (Spek, 2009)'
_computing_publication_material 'WinGX (Farrugia, 1999) and PLATON (Spek, 2009)'
_computing_structure_refinement 'SHELXL97 (Sheldrick, 2008)'
_computing_structure_solution 'SHELXS97 (Sheldrick, 2008)'
_diffrn_ambient_temperature 296(2)
_diffrn_measured_fraction_theta_full 0.968
_diffrn_measured_fraction_theta_max 0.968
_diffrn_measurement_device_type 'Bruker APEXII CCD'
_diffrn_measurement_method '\f and \w'
_diffrn_radiation_monochromator graphite
_diffrn_radiation_source 'sealed tube'
_diffrn_radiation_type MoK\a
_diffrn_radiation_wavelength 0.71073
_diffrn_reflns_av_R_equivalents 0.0593
_diffrn_reflns_av_sigmaI/netI 0.1115
_diffrn_reflns_limit_h_max 8
_diffrn_reflns_limit_h_min -5
_diffrn_reflns_limit_k_max 13
_diffrn_reflns_limit_k_min -13
_diffrn_reflns_limit_l_max 35
_diffrn_reflns_limit_l_min -33
_diffrn_reflns_number 18232
_diffrn_reflns_reduction_process
;
;
_diffrn_reflns_theta_full 28.30
_diffrn_reflns_theta_max 28.30
_diffrn_reflns_theta_min 2.34
_diffrn_standards_number 0
_exptl_absorpt_coefficient_mu 0.218
_exptl_absorpt_correction_type none
_exptl_crystal_colour colourless
_exptl_crystal_density_diffrn 1.299
_exptl_crystal_density_method 'Not Measured'
_exptl_crystal_description plate
_exptl_crystal_F_000 664
_exptl_crystal_size_max 0.24
_exptl_crystal_size_mid 0.18
_exptl_crystal_size_min 0.07
_refine_diff_density_max 0.528
_refine_diff_density_min -0.345
_refine_ls_extinction_method none
_refine_ls_goodness_of_fit_ref 1.019
_refine_ls_hydrogen_treatment mixed
_refine_ls_matrix_type full
_refine_ls_number_parameters 394
_refine_ls_number_reflns 7641
_refine_ls_number_restraints 5
_refine_ls_restrained_S_all 1.019
_refine_ls_R_factor_all 0.1733
_refine_ls_R_factor_gt 0.0764
_refine_ls_shift/su_max 0.001
_refine_ls_shift/su_mean 0.000
_refine_ls_structure_factor_coef Fsqd
_refine_ls_weighting_details 'calc w=1/[\s^2^(Fo^2^)+(0.1014P)^2^] where P=(Fo^2^+2Fc^2^)/3'
_refine_ls_weighting_scheme calc
_refine_ls_wR_factor_gt 0.1788
_refine_ls_wR_factor_ref 0.2266
_reflns_number_gt 3536
_reflns_number_total 7641
_reflns_threshold_expression I>2\s(I)
_cod_data_source_file hb5893.cif
_cod_data_source_block I
_cod_database_code 2230661
_cod_database_fobs_code 2230661

loop_
_symmetry_equiv_pos_site_id
_symmetry_equiv_pos_as_xyz
1 x,y,z
2 -x,-y,-z

loop_
_atom_site_aniso_label
_atom_site_aniso_U_11
_atom_site_aniso_U_22
_atom_site_aniso_U_33
_atom_site_aniso_U_12
_atom_site_aniso_U_13
_atom_site_aniso_U_23
S1 0.0430(5) 0.0572(6) 0.0446(6) 0.0194(5) 0.0095(4) 0.0158(4)
O1 0.0422(15) 0.080(2) 0.0572(17) 0.0050(14) 0.0078(13) 0.0194(14)
O2 0.079(2) 0.0739(19) 0.0602(18) 0.0466(17) 0.0198(15) 0.0231(15)
O3 0.116(3) 0.082(3) 0.093(3) 0.018(2) 0.046(2) -0.012(2)
O4 0.123(3) 0.091(3) 0.099(3) 0.019(2) 0.064(3) -0.006(2)
N1 0.0477(19) 0.051(2) 0.0425(17) 0.0195(15) 0.0098(15) 0.0149(15)
C1 0.113(5) 0.165(6) 0.072(4) 0.063(4) -0.031(3) -0.006(3)
C2 0.074(3) 0.095(4) 0.054(3) 0.039(3) -0.010(2) -0.007(3)
C3 0.051(3) 0.151(5) 0.067(3) 0.010(3) -0.007(2) 0.018(3)
C4 0.053(3) 0.123(4) 0.064(3) 0.002(3) 0.004(2) 0.038(3)
C5 0.045(2) 0.049(2) 0.041(2) 0.0157(18) 0.0083(17) 0.0083(17)
C6 0.071(3) 0.064(3) 0.056(3) -0.001(2) 0.000(2) 0.023(2)
C7 0.105(4) 0.089(4) 0.053(3) 0.018(3) -0.006(3) 0.025(3)
C8 0.073(3) 0.057(3) 0.047(2) 0.025(2) 0.012(2) 0.0202(19)
C9 0.068(3) 0.058(3) 0.060(3) 0.027(2) 0.023(2) 0.017(2)
C10 0.071(3) 0.086(4) 0.105(4) 0.014(3) 0.026(3) -0.016(3)
C11 0.111(4) 0.061(3) 0.098(4) 0.014(3) 0.064(4) 0.004(3)
C12 0.082(4) 0.073(3) 0.065(3) 0.033(3) 0.022(3) 0.004(2)
C13 0.090(4) 0.067(3) 0.093(4) 0.027(3) 0.030(3) -0.002(3)
C14 0.119(5) 0.059(3) 0.086(4) 0.032(3) 0.050(3) 0.017(3)
C15 0.075(3) 0.069(3) 0.058(3) 0.029(3) 0.020(3) 0.011(3)
S2 0.0352(5) 0.0511(6) 0.0402(5) 0.0129(4) 0.0003(4) 0.0085(4)
O5 0.0653(18) 0.0715(19) 0.0554(17) 0.0386(15) -0.0008(14) 0.0119(14)
O6 0.0385(14) 0.0642(18) 0.0570(16) -0.0050(13) -0.0009(12) 0.0134(13)
O7 0.080(3) 0.092(3) 0.093(3) 0.000(2) -0.045(2) 0.0209(19)
O8 0.077(2) 0.094(2) 0.085(2) -0.0004(19) -0.0317(18) 0.0339(19)
N2 0.0432(17) 0.0455(19) 0.0356(16) 0.0095(15) -0.0033(13) 0.0088(14)
C16 0.086(4) 0.163(6) 0.064(3) 0.018(4) 0.027(3) -0.007(3)
C17 0.053(3) 0.086(3) 0.050(3) 0.003(2) 0.005(2) -0.003(2)
C18 0.062(3) 0.105(4) 0.071(3) 0.038(3) 0.010(3) 0.007(3)
C19 0.072(3) 0.094(3) 0.053(3) 0.046(3) 0.017(2) 0.021(2)
C20 0.0376(19) 0.048(2) 0.040(2) 0.0055(17) -0.0024(16) 0.0070(17)
C21 0.077(3) 0.080(3) 0.049(3) 0.035(3) 0.007(2) 0.020(2)
C22 0.102(4) 0.114(4) 0.044(3) 0.036(3) 0.012(3) 0.022(3)
C23 0.047(2) 0.053(2) 0.037(2) 0.0067(18) -0.0012(16) 0.0109(17)
C24 0.043(2) 0.056(2) 0.045(2) 0.0076(18) -0.0065(17) 0.0111(18)
C25 0.047(2) 0.103(4) 0.054(3) 0.003(2) 0.000(2) 0.018(2)
C26 0.054(3) 0.094(3) 0.046(2) -0.004(2) -0.009(2) 0.026(2)
C27 0.057(3) 0.076(3) 0.051(3) 0.003(2) -0.015(2) 0.009(2)
C28 0.052(3) 0.098(4) 0.057(3) -0.007(2) -0.003(2) 0.023(2)
C29 0.048(2) 0.072(3) 0.052(2) -0.003(2) -0.0085(19) 0.020(2)
C30 0.054(3) 0.073(3) 0.046(2) 0.005(2) -0.005(2) 0.004(2)

loop_
_atom_site_type_symbol
_atom_site_label
_atom_site_fract_x
_atom_site_fract_y
_atom_site_fract_z
_atom_site_U_iso_or_equiv
_atom_site_thermal_displace_type
_atom_site_calc_flag
_atom_site_refinement_flags
_atom_site_occupancy
S S1 0.59294(16) 0.36920(10) 0.78560(4) 0.0462(3) Uani . . 1.000
O O1 0.4029(4) 0.2571(3) 0.78800(10) 0.0609(10) Uani . . 1.000
O O2 0.5563(5) 0.4991(3) 0.78533(10) 0.0647(11) Uani . . 1.000
O O3 1.2671(7) -0.0636(4) 0.53183(13) 0.1013(17) Uani . . 1.000
O O4 1.4863(7) 0.1415(4) 0.54321(14) 0.1083(17) Uani . . 1.000
N N1 0.7227(5) 0.3365(3) 0.73371(11) 0.0450(11) Uani . . 1.000
C C1 1.2352(11) 0.4191(6) 0.96605(19) 0.114(3) Uani . . 1.000
C C2 1.0735(9) 0.4061(5) 0.92107(17) 0.0733(19) Uani . . 1.000
C C3 1.1413(8) 0.4766(6) 0.88168(19) 0.093(2) Uani . . 1.000
C C4 0.9963(8) 0.4656(5) 0.84050(17) 0.0814(19) Uani . . 1.000
C C5 0.7805(6) 0.3824(4) 0.83802(13) 0.0442(12) Uani . . 1.000
C C6 0.7115(8) 0.3108(4) 0.87682(15) 0.0656(17) Uani . . 1.000
C C7 0.8597(10) 0.3241(5) 0.91804(17) 0.082(2) Uani . . 1.000
C C8 0.7808(7) 0.2069(4) 0.72344(14) 0.0562(16) Uani . . 1.000
C C9 0.8747(8) 0.1807(4) 0.67113(16) 0.0592(17) Uani . . 1.000
C C10 1.0961(9) 0.2721(5) 0.6634(2) 0.092(2) Uani . . 1.000
C C11 1.1912(10) 0.2368(4) 0.61059(19) 0.093(2) Uani . . 1.000
C C12 1.2054(9) 0.0906(4) 0.60319(17) 0.0717(19) Uani . . 1.000
C C13 0.9806(9) -0.0001(5) 0.60706(19) 0.084(2) Uani . . 1.000
C C14 0.8840(10) 0.0355(4) 0.65955(18) 0.086(2) Uani . . 1.000
C C15 1.3243(9) 0.0523(5) 0.55579(17) 0.0653(17) Uani . . 1.000
S S2 0.25305(15) 0.71011(9) 0.71862(3) 0.0417(3) Uani . . 1.000
O O5 0.1844(5) 0.8290(3) 0.71441(10) 0.0600(10) Uani . . 1.000
O O6 0.0813(4) 0.5889(3) 0.72280(9) 0.0562(9) Uani . . 1.000
O O7 1.3989(6) 1.0912(4) 0.95942(13) 0.0918(17) Uani . . 1.000
O O8 1.2587(6) 0.8845(3) 0.97377(12) 0.0874(12) Uani . . 1.000
N N2 0.4188(5) 0.7396(3) 0.76897(10) 0.0416(10) Uani . . 1.000
C C16 0.7982(10) 0.5973(6) 0.53281(18) 0.110(3) Uani . . 1.000
C C17 0.6599(8) 0.6246(5) 0.57895(16) 0.0673(17) Uani . . 1.000
C C18 0.6913(8) 0.5789(5) 0.62363(18) 0.0771(19) Uani . . 1.000
C C19 0.5698(8) 0.6030(5) 0.66593(16) 0.0675(17) Uani . . 1.000
C C20 0.4129(6) 0.6759(4) 0.66451(13) 0.0429(11) Uani . . 1.000
C C21 0.3779(8) 0.7221(4) 0.61988(15) 0.0649(17) Uani . . 1.000
C C22 0.4988(10) 0.6941(5) 0.57743(17) 0.084(2) Uani . . 1.000
C C23 0.6137(6) 0.8615(4) 0.77586(13) 0.0464(12) Uani . . 1.000
C C24 0.7819(6) 0.8593(4) 0.81700(13) 0.0487(12) Uani . . 1.000
C C25 0.6862(7) 0.8384(5) 0.86771(15) 0.0705(18) Uani . . 1.000
C C26 0.8735(7) 0.8386(5) 0.90713(15) 0.0674(16) Uani . . 1.000
C C27 1.0635(7) 0.9679(4) 0.91159(15) 0.0641(17) Uani . . 1.000
C C28 1.1607(7) 0.9884(5) 0.86120(15) 0.0728(19) Uani . . 1.000
C C29 0.9747(7) 0.9873(4) 0.82208(14) 0.0597(14) Uani . . 1.000
C C30 1.2480(7) 0.9766(5) 0.95100(15) 0.0604(16) Uani . . 1.000
H H1A 1.27680 0.51080 0.98320 0.1720 Uiso calc R 1.000
H H1B 1.36980 0.39360 0.95410 0.1720 Uiso calc R 1.000
H H1C 1.16170 0.36110 0.98940 0.1720 Uiso calc R 1.000
H H1N 0.831(6) 0.408(3) 0.7338(16) 0.0790 Uiso . . 1.000
H H3 1.28830 0.53290 0.88290 0.1110 Uiso calc R 1.000
H H4 1.04500 0.51480 0.81430 0.0980 Uiso calc R 1.000
H H4O 1.555(6) 0.119(3) 0.5172(13) 0.0980 Uiso . . 1.000
H H6 0.56550 0.25330 0.87550 0.0790 Uiso calc R 1.000
H H7 0.81110 0.27530 0.94440 0.0990 Uiso calc R 1.000
H H8A 0.64520 0.13520 0.72630 0.0670 Uiso calc R 1.000
H H8B 0.89300 0.20490 0.74920 0.0670 Uiso calc R 1.000
H H9 0.76490 0.19270 0.64630 0.0710 Uiso calc R 1.000
H H10A 1.20500 0.26930 0.68980 0.1100 Uiso calc R 1.000
H H10B 1.07990 0.36340 0.66720 0.1100 Uiso calc R 1.000
H H11A 1.09210 0.24870 0.58390 0.1120 Uiso calc R 1.000
H H11B 1.34170 0.29630 0.60840 0.1120 Uiso calc R 1.000
H H12 1.29950 0.08310 0.63210 0.0860 Uiso calc R 1.000
H H13A 0.99250 -0.09240 0.60260 0.1010 Uiso calc R 1.000
H H13B 0.87800 0.00720 0.58020 0.1010 Uiso calc R 1.000
H H14A 0.73120 -0.02250 0.66060 0.1030 Uiso calc R 1.000
H H14B 0.97800 0.01770 0.68590 0.1030 Uiso calc R 1.000
H H2N 0.442(7) 0.666(3) 0.7742(15) 0.0720 Uiso . . 1.000
H H7O 1.502(6) 1.085(5) 0.9778(16) 0.0900 Uiso . . 1.000
H H16A 0.71020 0.59260 0.50210 0.1650 Uiso calc R 1.000
H H16B 0.83640 0.51320 0.53270 0.1650 Uiso calc R 1.000
H H16C 0.93570 0.66870 0.53430 0.1650 Uiso calc R 1.000
H H18 0.79890 0.52980 0.62520 0.0930 Uiso calc R 1.000
H H19 0.59380 0.56980 0.69550 0.0810 Uiso calc R 1.000
H H21 0.27220 0.77250 0.61850 0.0780 Uiso calc R 1.000
H H22 0.46980 0.72310 0.54720 0.1010 Uiso calc R 1.000
H H23A 0.55680 0.94080 0.78460 0.0560 Uiso calc R 1.000
H H23B 0.69050 0.86770 0.74380 0.0560 Uiso calc R 1.000
H H24 0.84850 0.78400 0.80520 0.0580 Uiso calc R 1.000
H H25A 0.57100 0.75300 0.86400 0.0840 Uiso calc R 1.000
H H25B 0.61330 0.90940 0.88010 0.0840 Uiso calc R 1.000
H H26A 0.80760 0.83020 0.94020 0.0810 Uiso calc R 1.000
H H26B 0.93570 0.76190 0.89670 0.0810 Uiso calc R 1.000
H H27 0.99440 1.04250 0.92290 0.0770 Uiso calc R 1.000
H H28A 1.23410 0.91740 0.84910 0.0880 Uiso calc R 1.000
H H28B 1.27560 1.07390 0.86490 0.0880 Uiso calc R 1.000
H H29A 0.91360 1.06450 0.83240 0.0720 Uiso calc R 1.000
H H29B 1.04130 0.99550 0.78900 0.0720 Uiso calc R 1.000

loop_
_atom_type_symbol
_atom_type_description
_atom_type_scat_dispersion_real
_atom_type_scat_dispersion_imag
_atom_type_scat_source
S S 0.1246 0.1234 'International Tables Vol C Tables 4.2.6.8 and 6.1.1.4'
O O 0.0106 0.0060 'International Tables Vol C Tables 4.2.6.8 and 6.1.1.4'
N N 0.0061 0.0033 'International Tables Vol C Tables 4.2.6.8 and 6.1.1.4'
H H 0.0000 0.0000 'International Tables Vol C Tables 4.2.6.8 and 6.1.1.4'
C C 0.0033 0.0016 'International Tables Vol C Tables 4.2.6.8 and 6.1.1.4'

loop_
_geom_angle_atom_site_label_1
_geom_angle_atom_site_label_2
_geom_angle_atom_site_label_3
_geom_angle_site_symmetry_1
_geom_angle_site_symmetry_2
_geom_angle_site_symmetry_3
_geom_angle
_geom_angle_publ_flag
O1 S1 O2 . . . 119.56(18) no
O1 S1 N1 . . . 107.94(16) no
O1 S1 C5 . . . 107.47(18) no
O2 S1 N1 . . . 105.84(17) no
O2 S1 C5 . . . 107.52(18) no
N1 S1 C5 . . . 108.07(17) no
N2 S2 C20 . . . 108.08(17) no
O5 S2 N2 . . . 108.46(16) no
O5 S2 C20 . . . 107.58(18) no
O5 S2 O6 . . . 118.87(18) no
O6 S2 C20 . . . 107.80(17) no
O6 S2 N2 . . . 105.65(15) no
C15 O4 H4O . . . 117(2) no
C30 O7 H7O . . . 109(4) no
S1 N1 C8 . . . 118.0(2) no
S1 N1 H1N . . . 104(3) no
C8 N1 H1N . . . 118(2) no
S2 N2 C23 . . . 118.2(2) no
S2 N2 H2N . . . 108(3) no
C23 N2 H2N . . . 119(3) no
C3 C2 C7 . . . 118.0(5) no
C1 C2 C3 . . . 120.6(5) no
C1 C2 C7 . . . 121.4(5) no
C2 C3 C4 . . . 121.2(5) no
C3 C4 C5 . . . 120.1(4) no
S1 C5 C6 . . . 120.5(3) no
C4 C5 C6 . . . 119.3(4) no
S1 C5 C4 . . . 120.3(3) no
C5 C6 C7 . . . 119.7(4) no
C2 C7 C6 . . . 121.8(4) no
N1 C8 C9 . . . 113.0(3) no
C10 C9 C14 . . . 111.0(4) no
C8 C9 C14 . . . 109.4(4) no
C8 C9 C10 . . . 115.1(4) no
C9 C10 C11 . . . 113.3(4) no
C10 C11 C12 . . . 109.2(4) no
C13 C12 C15 . . . 113.7(4) no
C11 C12 C15 . . . 113.0(4) no
C11 C12 C13 . . . 110.5(5) no
C12 C13 C14 . . . 110.3(4) no
C9 C14 C13 . . . 113.0(4) no
O4 C15 C12 . . . 116.8(4) no
O3 C15 O4 . . . 122.6(5) no
O3 C15 C12 . . . 120.5(5) no
C2 C1 H1C . . . 109.00 no
H1A C1 H1B . . . 110.00 no
H1A C1 H1C . . . 110.00 no
H1B C1 H1C . . . 109.00 no
C2 C1 H1B . . . 109.00 no
C2 C1 H1A . . . 109.00 no
C4 C3 H3 . . . 119.00 no
C2 C3 H3 . . . 119.00 no
C3 C4 H4 . . . 120.00 no
C5 C4 H4 . . . 120.00 no
C7 C6 H6 . . . 120.00 no
C5 C6 H6 . . . 120.00 no
C2 C7 H7 . . . 119.00 no
C6 C7 H7 . . . 119.00 no
H8A C8 H8B . . . 108.00 no
N1 C8 H8B . . . 109.00 no
C9 C8 H8B . . . 109.00 no
N1 C8 H8A . . . 109.00 no
C9 C8 H8A . . . 109.00 no
C10 C9 H9 . . . 107.00 no
C14 C9 H9 . . . 107.00 no
C8 C9 H9 . . . 107.00 no
C9 C10 H10A . . . 109.00 no
C9 C10 H10B . . . 109.00 no
C11 C10 H10A . . . 109.00 no
C11 C10 H10B . . . 109.00 no
H10A C10 H10B . . . 108.00 no
C10 C11 H11B . . . 110.00 no
C12 C11 H11B . . . 110.00 no
C12 C11 H11A . . . 110.00 no
C10 C11 H11A . . . 110.00 no
H11A C11 H11B . . . 108.00 no
C13 C12 H12 . . . 106.00 no
C15 C12 H12 . . . 106.00 no
C11 C12 H12 . . . 106.00 no
C14 C13 H13A . . . 110.00 no
C12 C13 H13A . . . 110.00 no
C12 C13 H13B . . . 110.00 no
C14 C13 H13B . . . 110.00 no
H13A C13 H13B . . . 108.00 no
C13 C14 H14B . . . 109.00 no
H14A C14 H14B . . . 108.00 no
C9 C14 H14B . . . 109.00 no
C13 C14 H14A . . . 109.00 no
C9 C14 H14A . . . 109.00 no
C16 C17 C18 . . . 121.1(5) no
C16 C17 C22 . . . 121.2(4) no
C18 C17 C22 . . . 117.7(4) no
C17 C18 C19 . . . 122.2(5) no
C18 C19 C20 . . . 119.7(4) no
S2 C20 C19 . . . 121.1(3) no
S2 C20 C21 . . . 119.9(3) no
C19 C20 C21 . . . 119.0(4) no
C20 C21 C22 . . . 120.3(4) no
C17 C22 C21 . . . 121.1(4) no
N2 C23 C24 . . . 112.1(3) no
C25 C24 C29 . . . 110.7(3) no
C23 C24 C29 . . . 109.0(3) no
C23 C24 C25 . . . 115.8(3) no
C24 C25 C26 . . . 111.5(4) no
C25 C26 C27 . . . 110.6(4) no
C26 C27 C28 . . . 111.3(3) no
C26 C27 C30 . . . 113.2(4) no
C28 C27 C30 . . . 111.1(4) no
C27 C28 C29 . . . 110.9(4) no
C24 C29 C28 . . . 112.0(3) no
O7 C30 O8 . . . 121.4(4) no
O7 C30 C27 . . . 114.5(4) no
O8 C30 C27 . . . 124.2(4) no
C17 C16 H16A . . . 110.00 no
C17 C16 H16B . . . 110.00 no
C17 C16 H16C . . . 109.00 no
H16A C16 H16B . . . 109.00 no
H16A C16 H16C . . . 109.00 no
H16B C16 H16C . . . 109.00 no
C17 C18 H18 . . . 119.00 no
C19 C18 H18 . . . 119.00 no
C18 C19 H19 . . . 120.00 no
C20 C19 H19 . . . 120.00 no
C20 C21 H21 . . . 120.00 no
C22 C21 H21 . . . 120.00 no
C17 C22 H22 . . . 119.00 no
C21 C22 H22 . . . 119.00 no
N2 C23 H23A . . . 109.00 no
N2 C23 H23B . . . 109.00 no
C24 C23 H23A . . . 109.00 no
C24 C23 H23B . . . 109.00 no
H23A C23 H23B . . . 108.00 no
C23 C24 H24 . . . 107.00 no
C25 C24 H24 . . . 107.00 no
C29 C24 H24 . . . 107.00 no
C24 C25 H25A . . . 109.00 no
C24 C25 H25B . . . 109.00 no
C26 C25 H25A . . . 109.00 no
C26 C25 H25B . . . 109.00 no
H25A C25 H25B . . . 108.00 no
C25 C26 H26A . . . 109.00 no
C25 C26 H26B . . . 110.00 no
C27 C26 H26A . . . 110.00 no
C27 C26 H26B . . . 110.00 no
H26A C26 H26B . . . 108.00 no
C26 C27 H27 . . . 107.00 no
C28 C27 H27 . . . 107.00 no
C30 C27 H27 . . . 107.00 no
C27 C28 H28A . . . 109.00 no
C27 C28 H28B . . . 109.00 no
C29 C28 H28A . . . 109.00 no
C29 C28 H28B . . . 110.00 no
H28A C28 H28B . . . 108.00 no
C24 C29 H29A . . . 109.00 no
C24 C29 H29B . . . 109.00 no
C28 C29 H29A . . . 109.00 no
C28 C29 H29B . . . 109.00 no
H29A C29 H29B . . . 108.00 no

loop_
_geom_bond_atom_site_label_1
_geom_bond_atom_site_label_2
_geom_bond_site_symmetry_1
_geom_bond_site_symmetry_2
_geom_bond_distance
_geom_bond_publ_flag
S1 O1 . . 1.423(3) no
S1 O2 . . 1.425(3) no
S1 N1 . . 1.617(3) no
S1 C5 . . 1.760(4) no
S2 N2 . . 1.611(3) no
S2 O5 . . 1.422(3) no
S2 O6 . . 1.434(3) no
S2 C20 . . 1.771(4) no
O3 C15 . . 1.234(6) no
O4 C15 . . 1.251(7) no
O4 H4O . . 0.84(4) no
O7 C30 . . 1.290(6) no
O8 C30 . . 1.223(6) no
O7 H7O . . 0.81(4) no
N1 C8 . . 1.465(5) no
N1 H1N . . 0.86(3) no
N2 C23 . . 1.482(5) no
N2 H2N . . 0.84(3) no
C1 C2 . . 1.510(8) no
C2 C3 . . 1.370(7) no
C2 C7 . . 1.351(8) no
C3 C4 . . 1.373(7) no
C4 C5 . . 1.366(6) no
C5 C6 . . 1.365(5) no
C6 C7 . . 1.381(7) no
C8 C9 . . 1.509(6) no
C9 C14 . . 1.509(6) no
C9 C10 . . 1.468(7) no
C10 C11 . . 1.540(7) no
C11 C12 . . 1.527(6) no
C12 C15 . . 1.498(7) no
C12 C13 . . 1.459(7) no
C13 C14 . . 1.537(7) no
C1 H1A . . 0.9600 no
C1 H1B . . 0.9600 no
C1 H1C . . 0.9600 no
C3 H3 . . 0.9300 no
C4 H4 . . 0.9300 no
C6 H6 . . 0.9300 no
C7 H7 . . 0.9300 no
C8 H8B . . 0.9700 no
C8 H8A . . 0.9700 no
C9 H9 . . 0.9800 no
C10 H10B . . 0.9700 no
C10 H10A . . 0.9700 no
C11 H11A . . 0.9700 no
C11 H11B . . 0.9700 no
C12 H12 . . 0.9800 no
C13 H13A . . 0.9700 no
C13 H13B . . 0.9700 no
C14 H14B . . 0.9700 no
C14 H14A . . 0.9700 no
C16 C17 . . 1.513(7) no
C17 C18 . . 1.372(7) no
C17 C22 . . 1.360(8) no
C18 C19 . . 1.366(7) no
C19 C20 . . 1.364(6) no
C20 C21 . . 1.379(5) no
C21 C22 . . 1.376(7) no
C23 C24 . . 1.499(5) no
C24 C29 . . 1.517(6) no
C24 C25 . . 1.487(5) no
C25 C26 . . 1.542(6) no
C26 C27 . . 1.518(6) no
C27 C28 . . 1.482(6) no
C27 C30 . . 1.506(6) no
C28 C29 . . 1.528(6) no
C16 H16A . . 0.9600 no
C16 H16B . . 0.9600 no
C16 H16C . . 0.9600 no
C18 H18 . . 0.9300 no
C19 H19 . . 0.9300 no
C21 H21 . . 0.9300 no
C22 H22 . . 0.9300 no
C23 H23A . . 0.9700 no
C23 H23B . . 0.9700 no
C24 H24 . . 0.9800 no
C25 H25A . . 0.9700 no
C25 H25B . . 0.9700 no
C26 H26A . . 0.9700 no
C26 H26B . . 0.9700 no
C27 H27 . . 0.9800 no
C28 H28A . . 0.9700 no
C28 H28B . . 0.9700 no
C29 H29A . . 0.9700 no
C29 H29B . . 0.9700 no

loop_
_geom_hbond_atom_site_label_D
_geom_hbond_atom_site_label_H
_geom_hbond_atom_site_label_A
_geom_hbond_site_symmetry_A
_geom_hbond_distance_DH
_geom_hbond_distance_HA
_geom_hbond_distance_DA
_geom_hbond_angle_DHA
_geom_hbond_publ_flag
O4 H4O O3 2_856 0.84(4) 1.81(4) 2.638(6) 171(4) yes
O7 H7O O8 2_877 0.81(4) 1.87(4) 2.664(5) 166(5) yes
N1 H1N O6 1_655 0.86(3) 2.15(3) 3.001(4) 171(4) yes
N2 H2N O2 . 0.84(3) 2.09(4) 2.924(4) 171(4) yes
C10 H10B O6 1_655 0.97 2.57 3.446(6) 151 yes
C19 H19 O2 . 0.93 2.59 3.490(5) 164 yes

loop_
_geom_torsion_atom_site_label_1
_geom_torsion_atom_site_label_2
_geom_torsion_atom_site_label_3
_geom_torsion_atom_site_label_4
_geom_torsion_site_symmetry_1
_geom_torsion_site_symmetry_2
_geom_torsion_site_symmetry_3
_geom_torsion_site_symmetry_4
_geom_torsion
_geom_torsion_publ_flag
O1 S1 N1 C8 . . . . -50.3(3) no
O2 S1 N1 C8 . . . . -179.4(3) no
C5 S1 N1 C8 . . . . 65.7(3) no
O1 S1 C5 C4 . . . . 168.2(3) no
O1 S1 C5 C6 . . . . -12.5(4) no
O2 S1 C5 C4 . . . . -61.9(4) no
O2 S1 C5 C6 . . . . 117.5(4) no
N1 S1 C5 C4 . . . . 51.9(4) no
N1 S1 C5 C6 . . . . -128.7(3) no
O5 S2 C20 C21 . . . . -25.3(4) no
O6 S2 C20 C19 . . . . -75.4(4) no
O6 S2 C20 C21 . . . . 104.0(4) no
N2 S2 C20 C19 . . . . 38.4(4) no
N2 S2 C20 C21 . . . . -142.3(3) no
O5 S2 N2 C23 . . . . -50.6(3) no
O6 S2 N2 C23 . . . . -179.1(3) no
C20 S2 N2 C23 . . . . 65.7(3) no
O5 S2 C20 C19 . . . . 155.3(4) no
S1 N1 C8 C9 . . . . 172.9(3) no
S2 N2 C23 C24 . . . . -166.7(2) no
C1 C2 C3 C4 . . . . 179.9(5) no
C7 C2 C3 C4 . . . . 0.6(8) no
C3 C2 C7 C6 . . . . -0.2(8) no
C1 C2 C7 C6 . . . . -179.4(5) no
C2 C3 C4 C5 . . . . -0.5(8) no
C3 C4 C5 S1 . . . . 179.4(4) no
C3 C4 C5 C6 . . . . 0.0(7) no
S1 C5 C6 C7 . . . . -178.9(4) no
C4 C5 C6 C7 . . . . 0.4(7) no
C5 C6 C7 C2 . . . . -0.4(8) no
N1 C8 C9 C10 . . . . 65.8(5) no
N1 C8 C9 C14 . . . . -168.5(4) no
C14 C9 C10 C11 . . . . 52.0(5) no
C8 C9 C14 C13 . . . . -179.3(4) no
C8 C9 C10 C11 . . . . 176.9(4) no
C10 C9 C14 C13 . . . . -51.3(6) no
C9 C10 C11 C12 . . . . -55.7(6) no
C10 C11 C12 C13 . . . . 58.8(5) no
C10 C11 C12 C15 . . . . -172.5(4) no
C11 C12 C15 O3 . . . . -147.3(5) no
C11 C12 C15 O4 . . . . 35.0(7) no
C13 C12 C15 O4 . . . . 162.0(5) no
C15 C12 C13 C14 . . . . 172.9(4) no
C13 C12 C15 O3 . . . . -20.3(7) no
C11 C12 C13 C14 . . . . -58.8(5) no
C12 C13 C14 C9 . . . . 55.4(6) no
C16 C17 C18 C19 . . . . 179.5(5) no
C22 C17 C18 C19 . . . . -1.1(8) no
C16 C17 C22 C21 . . . . -178.1(5) no
C18 C17 C22 C21 . . . . 2.5(8) no
C17 C18 C19 C20 . . . . -0.7(8) no
C18 C19 C20 S2 . . . . -179.7(4) no
C18 C19 C20 C21 . . . . 1.0(7) no
S2 C20 C21 C22 . . . . -179.0(4) no
C19 C20 C21 C22 . . . . 0.4(7) no
C20 C21 C22 C17 . . . . -2.2(7) no
N2 C23 C24 C25 . . . . -54.0(5) no
N2 C23 C24 C29 . . . . -179.6(3) no
C23 C24 C25 C26 . . . . -179.7(4) no
C29 C24 C25 C26 . . . . -55.0(5) no
C23 C24 C29 C28 . . . . -176.6(3) no
C25 C24 C29 C28 . . . . 55.0(4) no
C24 C25 C26 C27 . . . . 55.8(5) no
C25 C26 C27 C28 . . . . -56.1(5) no
C25 C26 C27 C30 . . . . 177.9(3) no
C26 C27 C28 C29 . . . . 56.0(5) no
C30 C27 C28 C29 . . . . -176.9(4) no
C26 C27 C30 O7 . . . . -173.0(4) no
C26 C27 C30 O8 . . . . 7.0(6) no
C28 C27 C30 O7 . . . . 60.9(5) no
C28 C27 C30 O8 . . . . -119.1(5) no
C27 C28 C29 C24 . . . . -55.5(5) no
